data_7129885
loop_
_publ_author_name
'Jiang, Di'
'Jia, Jingpei'
'Wang, Baiquan'
'Li, Bin'

_publ_section_title
;
 Access to 5-Fluoroalkylated Trisubstituted Oxazoles via Copper-Catalyzed
 Cyclization of \a-Fluoroalkyl-\a-diazoketones with Amides
;
_journal_name_full 'Chemical Communications'
_journal_paper_doi 10.1039/D2CC01057G
_journal_year 2022
_chemical_formula_moiety 'C22 H14 F3 N O'
_chemical_formula_sum 'C22 H14 F3 N O'
_chemical_formula_weight 365.34
_space_group_crystal_system triclinic
_space_group_IT_number 2
_space_group_name_Hall '-P 1'
_space_group_name_H-M_alt 'P -1'
_atom_sites_solution_hydrogens geom
_atom_sites_solution_primary dual
_audit_creation_date 2021-10-22
_audit_creation_method
;
Olex2 1.2
(compiled 2018.05.29 svn.r3508 for OlexSys, GUI svn.r5506)
;
_audit_update_record
;
2021-12-20 deposited with the CCDC.	2022-03-18 downloaded from the CCDC.
;
_cell_angle_alpha 92.407(3)
_cell_angle_beta 98.520(3)
_cell_angle_gamma 108.808(4)
_cell_formula_units_Z 4
_cell_length_a 9.3924(4)
_cell_length_b 9.7630(4)
_cell_length_c 19.6787(7)
_cell_measurement_reflns_used 9693
_cell_measurement_temperature 113.15
_cell_measurement_theta_max 32.8750
_cell_measurement_theta_min 2.0930
_cell_volume 1681.51(12)
_computing_cell_refinement 'CrysAlisPro 1.171.39.46 (Rigaku OD, 2018)'
_computing_data_collection 'CrysAlisPro 1.171.39.46 (Rigaku OD, 2018)'
_computing_data_reduction 'CrysAlisPro 1.171.39.46 (Rigaku OD, 2018)'
_computing_molecular_graphics 'Olex2 (Dolomanov et al., 2009)'
_computing_publication_material 'Olex2 (Dolomanov et al., 2009)'
_computing_structure_refinement 'ShelXL (Sheldrick, 2015)'
_computing_structure_solution 'ShelXT (Sheldrick, 2015)'
_diffrn_ambient_temperature 113.15
_diffrn_detector 'CCD plate'
_diffrn_measured_fraction_theta_full 0.999
_diffrn_measured_fraction_theta_max 0.895
_diffrn_measurement_details
;
List of Runs (angles in degrees, time in seconds):

  # Type    Start    End  Width  t~exp~   \w     \q     \k     \f   Frames
#--------------------------------------------------------------------------
  1  \w   -115.00  65.00   1.00    2.00    --  -25.00  45.00   0.00  180
  2  \w   -115.00  65.00   1.00    2.00    --  -25.00  45.00  90.00  180
  3  \w   -115.00  65.00   1.00    2.00    --  -25.00  45.00 180.00  180
;
_diffrn_measurement_device 'abstract diffractometer'
_diffrn_measurement_device_type 'Rigaku Saturn 70 CCD'
_diffrn_measurement_method '\w scans'
_diffrn_orient_matrix_type 'CrysAlisPro convention (1999,Acta A55,543-557)'
_diffrn_orient_matrix_UB_11 0.0699405000
_diffrn_orient_matrix_UB_12 0.0244309000
_diffrn_orient_matrix_UB_13 0.0235814000
_diffrn_orient_matrix_UB_21 0.0407967000
_diffrn_orient_matrix_UB_22 0.0099107000
_diffrn_orient_matrix_UB_23 -0.0280076000
_diffrn_orient_matrix_UB_31 -0.0005056000
_diffrn_orient_matrix_UB_32 0.0724574000
_diffrn_orient_matrix_UB_33 -0.0003845000
_diffrn_radiation_monochromator confocal
_diffrn_radiation_probe x-ray
_diffrn_radiation_type MoK\a
_diffrn_radiation_wavelength 0.71073
_diffrn_reflns_av_R_equivalents 0.0458
_diffrn_reflns_av_unetI/netI 0.0626
_diffrn_reflns_Laue_measured_fraction_full 0.999
_diffrn_reflns_Laue_measured_fraction_max 0.895
_diffrn_reflns_limit_h_max 13
_diffrn_reflns_limit_h_min -13
_diffrn_reflns_limit_k_max 13
_diffrn_reflns_limit_k_min -14
_diffrn_reflns_limit_l_max 29
_diffrn_reflns_limit_l_min -29
_diffrn_reflns_number 25482
_diffrn_reflns_point_group_measured_fraction_full 0.999
_diffrn_reflns_point_group_measured_fraction_max 0.895
_diffrn_reflns_theta_full 25.242
_diffrn_reflns_theta_max 32.919
_diffrn_reflns_theta_min 2.214
_diffrn_source 'rotating anode'
_diffrn_source_type 'Enhance (Mo) X-ray Source'
_exptl_absorpt_coefficient_mu 0.111
_exptl_absorpt_correction_T_max 1.00000
_exptl_absorpt_correction_T_min 0.64940
_exptl_absorpt_correction_type multi-scan
_exptl_absorpt_process_details 'CrysAlisPro 1.171.39.46 (Rigaku Oxford Diffraction, 2018)'
_exptl_crystal_density_diffrn 1.443
_exptl_crystal_description block
_exptl_crystal_F_000 752
_exptl_crystal_size_max 0.22
_exptl_crystal_size_mid 0.2
_exptl_crystal_size_min 0.15
_refine_diff_density_max 0.382
_refine_diff_density_min -0.343
_refine_diff_density_rms 0.058
_refine_ls_extinction_coef 0.0106(16)
_refine_ls_extinction_expression Fc^*^=kFc[1+0.001xFc^2^\l^3^/sin(2\q)]^-1/4^
_refine_ls_extinction_method 'SHELXL-2018/3 (Sheldrick 2018)'
_refine_ls_goodness_of_fit_ref 1.059
_refine_ls_hydrogen_treatment constr
_refine_ls_matrix_type full
_refine_ls_number_parameters 516
_refine_ls_number_reflns 11257
_refine_ls_number_restraints 93
_refine_ls_restrained_S_all 1.099
_refine_ls_R_factor_all 0.1059
_refine_ls_R_factor_gt 0.0613
_refine_ls_shift/su_max 0.001
_refine_ls_shift/su_mean 0.000
_refine_ls_structure_factor_coef Fsqd
_refine_ls_weighting_details 'w=1/[\s^2^(Fo^2^)+(0.0755P)^2^+0.0596P] where P=(Fo^2^+2Fc^2^)/3'
_refine_ls_weighting_scheme calc
_refine_ls_wR_factor_gt 0.1473
_refine_ls_wR_factor_ref 0.1810
_reflns_Friedel_coverage 0.000
_reflns_number_gt 6585
_reflns_number_total 11257
_reflns_threshold_expression 'I > 2\s(I)'
_cod_data_source_file d2cc01057g2.cif
_cod_data_source_block r20211021c
_cod_database_code 7129885
_shelx_shelxl_version_number 2018/3
_chemical_oxdiff_formula 'C11 H10 N O'
_shelx_space_group_comment
;
The symmetry employed for this shelxl refinement is uniquely defined
by the following loop, which should always be used as a source of
symmetry information in preference to the above space-group names.
They are only intended as comments.
;
_shelx_estimated_absorpt_t_max 0.983
_shelx_estimated_absorpt_t_min 0.976
_reflns_odcompleteness_completeness 99.87
_reflns_odcompleteness_iscentric 1
_reflns_odcompleteness_theta 26.32
_olex2_refinement_description
;
1. Fixed Uiso
 At 1.2 times of:
  All C(H) groups
2. Restrained distances
 F1-C10 = F1A-C10 = F2-C10 = F2A-C10 = F3-C10 = F3A-C10
 1.38 with sigma of 0.01
 F1-F2 \\sim F1-F3 \\sim F2-F3 \\sim F1A-F2A \\sim F1A-F3A \\sim F2A-F3A
 with sigma of 0.01
3. Uiso/Uaniso restraints and constraints
F1 \\sim F2 \\sim F3 \\sim F1A \\sim F2A \\sim F3A: within 2A with sigma of
0.005 and sigma for terminal atoms of 0.01
Uanis(F1) \\sim Ueq, Uanis(F2) \\sim Ueq, Uanis(F3) \\sim Ueq, Uanis(F1A) \\sim
Ueq, Uanis(F2A) \\sim Ueq, Uanis(F3A) \\sim Ueq: with sigma of 0.005 and sigma
for terminal atoms of 0.01
4. Others
 Sof(F1A)=Sof(F2A)=Sof(F3A)=1-FVAR(1)
 Sof(F1)=Sof(F2)=Sof(F3)=FVAR(1)
5.a Aromatic/amide H refined with riding coordinates:
 C1A(H1A), C2A(H2A), C3A(H3A), C4A(H4A), C5A(H5A), C12A(H12A), C13A(H13A),
 C15A(H15A), C16A(H16A), C18A(H18A), C19A(H19A), C20A(H20A), C21A(H21A),
 C22A(H22A), C1(H1), C2(H2), C3(H3), C4(H4), C5(H5), C12(H12), C13(H13),
 C15(H15), C16(H16), C18(H18), C19(H19), C20(H20), C21(H21), C22(H22)
;
_olex2_submission_special_instructions 'No special instructions were received'
_oxdiff_exptl_absorpt_empirical_details
;
Empirical correction (ABSPACK) includes:
- Absorption correction using spherical harmonics
- Frame scaling
- Detector area scaling
;
_oxdiff_exptl_absorpt_empirical_full_max 1.460
_oxdiff_exptl_absorpt_empirical_full_min 0.793

loop_
_space_group_symop_operation_xyz
'x, y, z'
'-x, -y, -z'

loop_
_atom_site_label
_atom_site_type_symbol
_atom_site_fract_x
_atom_site_fract_y
_atom_site_fract_z
_atom_site_U_iso_or_equiv
_atom_site_adp_type
_atom_site_occupancy
_atom_site_site_symmetry_order
_atom_site_calc_flag
_atom_site_refinement_flags_posn
_atom_site_refinement_flags_adp
_atom_site_refinement_flags_occupancy
_atom_site_disorder_assembly
_atom_site_disorder_group
F0AA F 0.26720(11) 0.18326(12) 0.18188(6) 0.0530(3) Uani 1 1 d . . . . .
F1AA F 0.40079(13) 0.05367(11) 0.22160(5) 0.0480(3) Uani 1 1 d . . . . .
F2AA F 0.37626(12) 0.09013(11) 0.11459(5) 0.0437(3) Uani 1 1 d . . . . .
O1A O 0.56277(12) 0.36404(11) 0.13822(5) 0.0272(2) Uani 1 1 d . . . . .
N1A N 0.74420(14) 0.47397(14) 0.22857(6) 0.0252(3) Uani 1 1 d . . . . .
C1A C 0.86853(19) 0.71612(18) 0.14619(9) 0.0329(4) Uani 1 1 d . . . . .
H1A H 0.908441 0.730017 0.194186 0.040 Uiso 1 1 calc R . . . .
C2A C 0.9258(2) 0.82301(19) 0.10392(10) 0.0391(4) Uani 1 1 d . . . . .
H2A H 1.005721 0.909950 0.122829 0.047 Uiso 1 1 calc R . . . .
C3A C 0.8666(2) 0.8034(2) 0.03393(9) 0.0375(4) Uani 1 1 d . . . . .
H3A H 0.905063 0.877413 0.005072 0.045 Uiso 1 1 calc R . . . .
C4A C 0.7518(2) 0.6763(2) 0.00621(9) 0.0368(4) Uani 1 1 d . . . . .
H4A H 0.711899 0.662999 -0.041781 0.044 Uiso 1 1 calc R . . . .
C5A C 0.69456(19) 0.56847(18) 0.04778(8) 0.0315(4) Uani 1 1 d . . . . .
H5A H 0.615968 0.481034 0.028343 0.038 Uiso 1 1 calc R . . . .
C6A C 0.75205(17) 0.58782(17) 0.11825(8) 0.0256(3) Uani 1 1 d . . . . .
C7A C 0.69241(17) 0.47793(17) 0.16404(8) 0.0254(3) Uani 1 1 d . . . . .
C8A C 0.64272(16) 0.34975(16) 0.24915(7) 0.0230(3) Uani 1 1 d . . . . .
C9A C 0.53378(17) 0.28418(16) 0.19330(7) 0.0251(3) Uani 1 1 d . . . . .
C10A C 0.39466(18) 0.15314(18) 0.17832(8) 0.0291(3) Uani 1 1 d . . . . .
C11A C 0.66828(16) 0.31486(16) 0.32112(7) 0.0221(3) Uani 1 1 d . . . . .
C12A C 0.81863(16) 0.35444(17) 0.35625(7) 0.0254(3) Uani 1 1 d . . . . .
H12A H 0.900739 0.399914 0.332985 0.031 Uiso 1 1 calc R . . . .
C13A C 0.84905(16) 0.32811(16) 0.42449(8) 0.0243(3) Uani 1 1 d . . . . .
H13A H 0.952146 0.355072 0.447058 0.029 Uiso 1 1 calc R . . . .
C14A C 0.73149(15) 0.26255(15) 0.46131(7) 0.0195(3) Uani 1 1 d . . . . .
C15A C 0.58161(16) 0.22538(16) 0.42538(7) 0.0234(3) Uani 1 1 d . . . . .
H15A H 0.499148 0.181680 0.448751 0.028 Uiso 1 1 calc R . . . .
C16A C 0.54996(16) 0.25034(16) 0.35692(7) 0.0247(3) Uani 1 1 d . . . . .
H16A H 0.446980 0.223341 0.334195 0.030 Uiso 1 1 calc R . . . .
C17A C 0.76466(15) 0.23512(15) 0.53495(7) 0.0198(3) Uani 1 1 d . . . . .
C18A C 0.91353(16) 0.28458(17) 0.57223(8) 0.0269(3) Uani 1 1 d . . . . .
H18A H 0.995364 0.335365 0.549897 0.032 Uiso 1 1 calc R . . . .
C19A C 0.94433(18) 0.26110(18) 0.64115(8) 0.0323(4) Uani 1 1 d . . . . .
H19A H 1.046230 0.297113 0.665525 0.039 Uiso 1 1 calc R . . . .
C20A C 0.82710(18) 0.18537(18) 0.67455(8) 0.0291(3) Uani 1 1 d . . . . .
H20A H 0.848053 0.168414 0.721577 0.035 Uiso 1 1 calc R . . . .
C21A C 0.67880(17) 0.13469(17) 0.63840(8) 0.0281(3) Uani 1 1 d . . . . .
H21A H 0.597671 0.083043 0.660926 0.034 Uiso 1 1 calc R . . . .
C22A C 0.64788(16) 0.15874(16) 0.56966(7) 0.0249(3) Uani 1 1 d . . . . .
H22A H 0.545654 0.122768 0.545665 0.030 Uiso 1 1 calc R . . . .
O1 O 0.56356(12) 0.86740(11) 0.14239(5) 0.0268(2) Uani 1 1 d . . . . .
N1 N 0.74371(14) 0.97702(14) 0.23316(6) 0.0250(3) Uani 1 1 d . . . . .
C1 C 0.69602(19) 1.07183(18) 0.05233(8) 0.0303(4) Uani 1 1 d . . . . .
H1 H 0.616170 0.985068 0.033098 0.036 Uiso 1 1 calc R . . . .
C2 C 0.7539(2) 1.17846(19) 0.01031(9) 0.0360(4) Uani 1 1 d . . . . .
H2 H 0.712701 1.165926 -0.037522 0.043 Uiso 1 1 calc R . . . .
C3 C 0.8723(2) 1.30387(19) 0.03804(9) 0.0375(4) Uani 1 1 d . . . . .
H3 H 0.913038 1.376903 0.009068 0.045 Uiso 1 1 calc R . . . .
C4 C 0.9316(2) 1.32304(19) 0.10798(10) 0.0383(4) Uani 1 1 d . . . . .
H4 H 1.012915 1.409124 0.126771 0.046 Uiso 1 1 calc R . . . .
C5 C 0.87265(18) 1.21698(18) 0.15052(9) 0.0318(4) Uani 1 1 d . . . . .
H5 H 0.913095 1.230448 0.198457 0.038 Uiso 1 1 calc R . . . .
C6 C 0.75381(17) 1.09048(16) 0.12278(8) 0.0253(3) Uani 1 1 d . . . . .
C7 C 0.69288(17) 0.98096(16) 0.16839(8) 0.0244(3) Uani 1 1 d . . . . .
C8 C 0.64321(16) 0.85192(16) 0.25325(7) 0.0231(3) Uani 1 1 d . . . . .
C9 C 0.53374(17) 0.78695(16) 0.19723(7) 0.0248(3) Uani 1 1 d . . . . .
C10 C 0.38717(18) 0.66477(17) 0.18204(8) 0.0302(4) Uani 1 1 d D . . . .
C11 C 0.67051(16) 0.81667(16) 0.32526(7) 0.0216(3) Uani 1 1 d . . . . .
C12 C 0.62898(17) 0.67554(16) 0.34417(7) 0.0258(3) Uani 1 1 d . . . . .
H12 H 0.578698 0.596333 0.309880 0.031 Uiso 1 1 calc R . . . .
C13 C 0.66010(17) 0.64878(16) 0.41265(7) 0.0251(3) Uani 1 1 d . . . . .
H13 H 0.630349 0.551246 0.424251 0.030 Uiso 1 1 calc R . . . .
C14 C 0.73404(15) 0.76170(15) 0.46489(7) 0.0195(3) Uani 1 1 d . . . . .
C15 C 0.77588(17) 0.90362(16) 0.44494(7) 0.0250(3) Uani 1 1 d . . . . .
H15 H 0.825983 0.983059 0.479125 0.030 Uiso 1 1 calc R . . . .
C16 C 0.74613(17) 0.93089(16) 0.37685(8) 0.0255(3) Uani 1 1 d . . . . .
H16 H 0.777335 1.028188 0.364954 0.031 Uiso 1 1 calc R . . . .
C17 C 0.76687(15) 0.73262(15) 0.53839(7) 0.0197(3) Uani 1 1 d . . . . .
C18 C 0.71873(17) 0.59064(16) 0.55786(7) 0.0252(3) Uani 1 1 d . . . . .
H18 H 0.664912 0.512223 0.523593 0.030 Uiso 1 1 calc R . . . .
C19 C 0.74791(18) 0.56197(18) 0.62612(8) 0.0281(3) Uani 1 1 d . . . . .
H19 H 0.714104 0.464808 0.638064 0.034 Uiso 1 1 calc R . . . .
C20 C 0.82632(17) 0.67504(18) 0.67684(8) 0.0278(3) Uani 1 1 d . . . . .
H20 H 0.845760 0.655771 0.723600 0.033 Uiso 1 1 calc R . . . .
C21 C 0.87609(18) 0.81612(17) 0.65890(8) 0.0299(4) Uani 1 1 d . . . . .
H21 H 0.930807 0.893843 0.693391 0.036 Uiso 1 1 calc R . . . .
C22 C 0.84623(17) 0.84451(17) 0.59051(7) 0.0264(3) Uani 1 1 d . . . . .
H22 H 0.880485 0.941958 0.578984 0.032 Uiso 1 1 calc R . . . .
F1 F 0.3785(4) 0.5829(4) 0.1243(2) 0.0563(9) Uani 0.684(11) 1 d D U P A 1
F2 F 0.3604(5) 0.5803(6) 0.2304(2) 0.0834(14) Uani 0.684(11) 1 d D U P A 1
F3 F 0.2711(4) 0.7141(4) 0.1673(2) 0.0530(8) Uani 0.684(11) 1 d D U P A 1
F1A F 0.3941(9) 0.5466(8) 0.1516(6) 0.069(2) Uani 0.316(11) 1 d D U P A 2
F2A F 0.3394(10) 0.6233(10) 0.2411(3) 0.0559(19) Uani 0.316(11) 1 d D U P A 2
F3A F 0.2718(8) 0.6949(10) 0.1465(5) 0.068(2) Uani 0.316(11) 1 d D U P A 2

loop_
_atom_site_aniso_label
_atom_site_aniso_U_11
_atom_site_aniso_U_22
_atom_site_aniso_U_33
_atom_site_aniso_U_23
_atom_site_aniso_U_13
_atom_site_aniso_U_12
F0AA 0.0271(5) 0.0473(7) 0.0779(9) -0.0072(6) 0.0111(5) 0.0040(5)
F1AA 0.0595(7) 0.0294(6) 0.0381(6) 0.0094(5) -0.0043(5) -0.0036(5)
F2AA 0.0492(6) 0.0366(6) 0.0293(5) -0.0090(4) 0.0013(5) -0.0035(5)
O1A 0.0262(5) 0.0259(6) 0.0243(5) 0.0025(4) 0.0002(4) 0.0034(5)
N1A 0.0246(6) 0.0259(7) 0.0234(6) 0.0027(5) 0.0032(5) 0.0064(5)
C1A 0.0313(8) 0.0316(9) 0.0304(8) 0.0021(7) 0.0012(7) 0.0047(7)
C2A 0.0337(9) 0.0292(9) 0.0478(11) 0.0062(8) 0.0088(8) 0.0003(7)
C3A 0.0417(10) 0.0340(10) 0.0404(10) 0.0135(8) 0.0164(8) 0.0120(8)
C4A 0.0456(10) 0.0360(10) 0.0279(8) 0.0084(7) 0.0062(7) 0.0117(8)
C5A 0.0312(8) 0.0297(9) 0.0290(8) 0.0036(7) 0.0018(7) 0.0055(7)
C6A 0.0239(7) 0.0265(8) 0.0262(7) 0.0042(6) 0.0042(6) 0.0078(6)
C7A 0.0226(7) 0.0250(8) 0.0261(7) -0.0002(6) 0.0015(6) 0.0058(6)
C8A 0.0221(7) 0.0215(7) 0.0247(7) -0.0006(6) 0.0025(6) 0.0072(6)
C9A 0.0258(7) 0.0227(8) 0.0240(7) 0.0029(6) 0.0025(6) 0.0050(6)
C10A 0.0304(8) 0.0263(8) 0.0249(7) -0.0004(6) 0.0012(6) 0.0038(7)
C11A 0.0237(7) 0.0194(7) 0.0225(7) 0.0001(6) 0.0024(5) 0.0069(6)
C12A 0.0208(7) 0.0296(8) 0.0259(7) 0.0061(6) 0.0052(6) 0.0075(6)
C13A 0.0155(6) 0.0275(8) 0.0274(7) 0.0027(6) 0.0008(5) 0.0050(6)
C14A 0.0186(6) 0.0165(7) 0.0227(7) -0.0009(5) 0.0022(5) 0.0058(5)
C15A 0.0165(6) 0.0251(8) 0.0254(7) 0.0013(6) 0.0022(5) 0.0035(6)
C16A 0.0192(7) 0.0269(8) 0.0248(7) 0.0000(6) -0.0004(5) 0.0056(6)
C17A 0.0184(6) 0.0167(7) 0.0231(7) -0.0016(5) 0.0007(5) 0.0057(5)
C18A 0.0183(7) 0.0302(8) 0.0287(8) 0.0042(6) 0.0016(6) 0.0044(6)
C19A 0.0225(7) 0.0369(9) 0.0309(8) 0.0040(7) -0.0049(6) 0.0049(7)
C20A 0.0304(8) 0.0317(9) 0.0237(7) 0.0027(6) 0.0000(6) 0.0103(7)
C21A 0.0247(7) 0.0302(8) 0.0269(8) 0.0055(6) 0.0041(6) 0.0056(6)
C22A 0.0187(7) 0.0266(8) 0.0263(7) 0.0023(6) 0.0020(6) 0.0042(6)
O1 0.0277(5) 0.0245(6) 0.0228(5) 0.0033(4) 0.0007(4) 0.0025(5)
N1 0.0256(6) 0.0230(7) 0.0243(6) 0.0029(5) 0.0044(5) 0.0053(5)
C1 0.0346(9) 0.0262(8) 0.0260(8) 0.0017(6) 0.0033(6) 0.0051(7)
C2 0.0450(10) 0.0340(10) 0.0290(8) 0.0088(7) 0.0101(7) 0.0108(8)
C3 0.0447(10) 0.0303(9) 0.0413(10) 0.0120(8) 0.0186(8) 0.0116(8)
C4 0.0329(9) 0.0269(9) 0.0490(11) 0.0052(8) 0.0090(8) 0.0006(7)
C5 0.0288(8) 0.0293(9) 0.0326(8) 0.0025(7) 0.0044(7) 0.0040(7)
C6 0.0252(7) 0.0239(8) 0.0266(7) 0.0033(6) 0.0057(6) 0.0072(6)
C7 0.0231(7) 0.0226(7) 0.0242(7) 0.0000(6) 0.0024(6) 0.0039(6)
C8 0.0244(7) 0.0203(7) 0.0234(7) 0.0012(6) 0.0034(6) 0.0061(6)
C9 0.0265(7) 0.0221(7) 0.0217(7) 0.0031(6) 0.0027(6) 0.0031(6)
C10 0.0293(8) 0.0265(8) 0.0284(8) 0.0042(7) -0.0001(6) 0.0026(7)
C11 0.0196(6) 0.0224(7) 0.0218(7) 0.0013(6) 0.0023(5) 0.0063(6)
C12 0.0305(8) 0.0190(7) 0.0234(7) -0.0022(6) 0.0000(6) 0.0048(6)
C13 0.0287(7) 0.0179(7) 0.0258(7) 0.0007(6) 0.0013(6) 0.0053(6)
C14 0.0157(6) 0.0208(7) 0.0218(7) -0.0005(5) 0.0030(5) 0.0063(5)
C15 0.0283(7) 0.0188(7) 0.0240(7) -0.0002(6) 0.0017(6) 0.0039(6)
C16 0.0278(7) 0.0206(7) 0.0259(7) 0.0024(6) 0.0034(6) 0.0057(6)
C17 0.0145(6) 0.0214(7) 0.0230(7) -0.0007(6) 0.0030(5) 0.0059(5)
C18 0.0286(8) 0.0208(7) 0.0240(7) 0.0004(6) 0.0019(6) 0.0067(6)
C19 0.0315(8) 0.0260(8) 0.0275(8) 0.0053(6) 0.0061(6) 0.0097(7)
C20 0.0245(7) 0.0351(9) 0.0230(7) 0.0038(7) 0.0005(6) 0.0104(7)
C21 0.0296(8) 0.0277(8) 0.0257(7) -0.0025(6) 0.0001(6) 0.0029(7)
C22 0.0263(7) 0.0221(8) 0.0253(7) 0.0011(6) 0.0003(6) 0.0029(6)
F1 0.0505(12) 0.0393(15) 0.0594(17) -0.0263(12) 0.0081(12) -0.0076(11)
F2 0.066(2) 0.069(2) 0.0631(19) 0.0468(18) -0.0288(16) -0.0366(15)
F3 0.0255(11) 0.0503(13) 0.0756(19) -0.0159(14) 0.0025(12) 0.0074(9)
F1A 0.052(3) 0.038(3) 0.109(4) -0.026(3) 0.027(3) 0.001(2)
F2A 0.046(2) 0.063(4) 0.034(2) -0.002(2) 0.019(2) -0.020(2)
F3A 0.045(3) 0.056(4) 0.072(4) 0.049(3) -0.029(3) -0.012(2)

loop_
_atom_type_symbol
_atom_type_description
_atom_type_scat_dispersion_real
_atom_type_scat_dispersion_imag
_atom_type_scat_source
C C 0.0033 0.0016 'International Tables Vol C Tables 4.2.6.8 and 6.1.1.4'
H H 0.0000 0.0000 'International Tables Vol C Tables 4.2.6.8 and 6.1.1.4'
F F 0.0171 0.0103 'International Tables Vol C Tables 4.2.6.8 and 6.1.1.4'
N N 0.0061 0.0033 'International Tables Vol C Tables 4.2.6.8 and 6.1.1.4'
O O 0.0106 0.0060 'International Tables Vol C Tables 4.2.6.8 and 6.1.1.4'

loop_
_geom_angle_atom_site_label_1
_geom_angle_atom_site_label_2
_geom_angle_atom_site_label_3
_geom_angle
_geom_angle_site_symmetry_1
_geom_angle_site_symmetry_3
_geom_angle_publ_flag
C7A O1A C9A 103.98(11) . . ?
C7A N1A C8A 105.72(12) . . ?
C2A C1A H1A 120.0 . . ?
C2A C1A C6A 119.92(16) . . ?
C6A C1A H1A 120.0 . . ?
C1A C2A H2A 120.0 . . ?
C1A C2A C3A 120.08(17) . . ?
C3A C2A H2A 120.0 . . ?
C2A C3A H3A 120.0 . . ?
C4A C3A C2A 120.03(16) . . ?
C4A C3A H3A 120.0 . . ?
C3A C4A H4A 119.8 . . ?
C5A C4A C3A 120.40(16) . . ?
C5A C4A H4A 119.8 . . ?
C4A C5A H5A 120.0 . . ?
C4A C5A C6A 120.00(16) . . ?
C6A C5A H5A 120.0 . . ?
C1A C6A C7A 118.81(14) . . ?
C5A C6A C1A 119.56(15) . . ?
C5A C6A C7A 121.63(14) . . ?
O1A C7A C6A 117.97(13) . . ?
N1A C7A O1A 113.60(13) . . ?
N1A C7A C6A 128.41(14) . . ?
N1A C8A C11A 119.38(12) . . ?
C9A C8A N1A 107.48(13) . . ?
C9A C8A C11A 133.14(14) . . ?
O1A C9A C10A 114.35(12) . . ?
C8A C9A O1A 109.22(13) . . ?
C8A C9A C10A 136.42(14) . . ?
F0AA C10A F2AA 105.86(13) . . ?
F0AA C10A C9A 112.78(14) . . ?
F1AA C10A F0AA 107.52(14) . . ?
F1AA C10A F2AA 107.06(14) . . ?
F1AA C10A C9A 111.78(13) . . ?
F2AA C10A C9A 111.48(13) . . ?
C12A C11A C8A 118.30(13) . . ?
C16A C11A C8A 123.28(13) . . ?
C16A C11A C12A 118.36(13) . . ?
C11A C12A H12A 119.6 . . ?
C13A C12A C11A 120.74(13) . . ?
C13A C12A H12A 119.6 . . ?
C12A C13A H13A 119.1 . . ?
C12A C13A C14A 121.74(13) . . ?
C14A C13A H13A 119.1 . . ?
C13A C14A C17A 121.59(12) . . ?
C15A C14A C13A 116.59(13) . . ?
C15A C14A C17A 121.82(13) . . ?
C14A C15A H15A 118.9 . . ?
C16A C15A C14A 122.13(13) . . ?
C16A C15A H15A 118.9 . . ?
C11A C16A H16A 119.8 . . ?
C15A C16A C11A 120.44(13) . . ?
C15A C16A H16A 119.8 . . ?
C18A C17A C14A 121.40(13) . . ?
C18A C17A C22A 117.30(13) . . ?
C22A C17A C14A 121.30(12) . . ?
C17A C18A H18A 119.3 . . ?
C19A C18A C17A 121.47(14) . . ?
C19A C18A H18A 119.3 . . ?
C18A C19A H19A 119.8 . . ?
C20A C19A C18A 120.31(14) . . ?
C20A C19A H19A 119.8 . . ?
C19A C20A H20A 120.4 . . ?
C19A C20A C21A 119.12(14) . . ?
C21A C20A H20A 120.4 . . ?
C20A C21A H21A 119.7 . . ?
C20A C21A C22A 120.59(14) . . ?
C22A C21A H21A 119.7 . . ?
C17A C22A H22A 119.4 . . ?
C21A C22A C17A 121.21(13) . . ?
C21A C22A H22A 119.4 . . ?
C7 O1 C9 104.14(11) . . ?
C7 N1 C8 105.77(12) . . ?
C2 C1 H1 119.8 . . ?
C2 C1 C6 120.48(16) . . ?
C6 C1 H1 119.8 . . ?
C1 C2 H2 120.1 . . ?
C1 C2 C3 119.83(16) . . ?
C3 C2 H2 120.1 . . ?
C2 C3 H3 119.9 . . ?
C2 C3 C4 120.17(16) . . ?
C4 C3 H3 119.9 . . ?
C3 C4 H4 119.9 . . ?
C5 C4 C3 120.19(16) . . ?
C5 C4 H4 119.9 . . ?
C4 C5 H5 120.1 . . ?
C4 C5 C6 119.81(16) . . ?
C6 C5 H5 120.1 . . ?
C1 C6 C5 119.51(15) . . ?
C1 C6 C7 121.55(14) . . ?
C5 C6 C7 118.94(14) . . ?
O1 C7 C6 118.08(13) . . ?
N1 C7 O1 113.56(13) . . ?
N1 C7 C6 128.34(14) . . ?
N1 C8 C11 118.91(12) . . ?
C9 C8 N1 107.48(13) . . ?
C9 C8 C11 133.61(14) . . ?
O1 C9 C10 113.05(12) . . ?
C8 C9 O1 109.05(13) . . ?
C8 C9 C10 137.54(14) . . ?
F1 C10 C9 111.2(2) . . ?
F2 C10 C9 114.9(2) . . ?
F2 C10 F1 107.8(2) . . ?
F2 C10 F3 108.3(3) . . ?
F3 C10 C9 110.6(2) . . ?
F3 C10 F1 103.3(2) . . ?
F1A C10 C9 115.0(4) . . ?
F1A C10 F2A 104.0(4) . . ?
F1A C10 F3A 107.4(4) . . ?
F2A C10 C9 109.8(4) . . ?
F3A C10 C9 115.4(4) . . ?
F3A C10 F2A 104.1(4) . . ?
C12 C11 C8 123.32(13) . . ?
C12 C11 C16 118.22(13) . . ?
C16 C11 C8 118.42(13) . . ?
C11 C12 H12 119.6 . . ?
C11 C12 C13 120.79(13) . . ?
C13 C12 H12 119.6 . . ?
C12 C13 H13 119.2 . . ?
C12 C13 C14 121.69(14) . . ?
C14 C13 H13 119.2 . . ?
C13 C14 C15 116.85(13) . . ?
C13 C14 C17 121.56(13) . . ?
C15 C14 C17 121.59(13) . . ?
C14 C15 H15 119.1 . . ?
C16 C15 C14 121.73(14) . . ?
C16 C15 H15 119.1 . . ?
C11 C16 H16 119.7 . . ?
C15 C16 C11 120.70(14) . . ?
C15 C16 H16 119.7 . . ?
C18 C17 C14 120.86(13) . . ?
C22 C17 C14 121.89(13) . . ?
C22 C17 C18 117.25(13) . . ?
C17 C18 H18 119.2 . . ?
C19 C18 C17 121.51(14) . . ?
C19 C18 H18 119.2 . . ?
C18 C19 H19 120.0 . . ?
C20 C19 C18 120.06(15) . . ?
C20 C19 H19 120.0 . . ?
C19 C20 H20 120.2 . . ?
C21 C20 C19 119.58(14) . . ?
C21 C20 H20 120.2 . . ?
C20 C21 H21 119.9 . . ?
C20 C21 C22 120.21(14) . . ?
C22 C21 H21 119.9 . . ?
C17 C22 H22 119.3 . . ?
C21 C22 C17 121.39(14) . . ?
C21 C22 H22 119.3 . . ?

loop_
_geom_bond_atom_site_label_1
_geom_bond_atom_site_label_2
_geom_bond_distance
_geom_bond_site_symmetry_2
_geom_bond_publ_flag
F0AA C10A 1.3322(19) . ?
F1AA C10A 1.3276(18) . ?
F2AA C10A 1.3355(18) . ?
O1A C7A 1.3687(17) . ?
O1A C9A 1.3706(17) . ?
N1A C7A 1.2977(18) . ?
N1A C8A 1.3976(19) . ?
C1A H1A 0.9500 . ?
C1A C2A 1.383(2) . ?
C1A C6A 1.396(2) . ?
C2A H2A 0.9500 . ?
C2A C3A 1.387(2) . ?
C3A H3A 0.9500 . ?
C3A C4A 1.381(2) . ?
C4A H4A 0.9500 . ?
C4A C5A 1.380(2) . ?
C5A H5A 0.9500 . ?
C5A C6A 1.393(2) . ?
C6A C7A 1.456(2) . ?
C8A C9A 1.360(2) . ?
C8A C11A 1.474(2) . ?
C9A C10A 1.486(2) . ?
C11A C12A 1.3993(19) . ?
C11A C16A 1.395(2) . ?
C12A H12A 0.9500 . ?
C12A C13A 1.3834(19) . ?
C13A H13A 0.9500 . ?
C13A C14A 1.4050(19) . ?
C14A C15A 1.4027(18) . ?
C14A C17A 1.4905(19) . ?
C15A H15A 0.9500 . ?
C15A C16A 1.3849(19) . ?
C16A H16A 0.9500 . ?
C17A C18A 1.3990(19) . ?
C17A C22A 1.401(2) . ?
C18A H18A 0.9500 . ?
C18A C19A 1.389(2) . ?
C19A H19A 0.9500 . ?
C19A C20A 1.386(2) . ?
C20A H20A 0.9500 . ?
C20A C21A 1.387(2) . ?
C21A H21A 0.9500 . ?
C21A C22A 1.387(2) . ?
C22A H22A 0.9500 . ?
O1 C7 1.3660(17) . ?
O1 C9 1.3707(17) . ?
N1 C7 1.2999(18) . ?
N1 C8 1.3953(19) . ?
C1 H1 0.9500 . ?
C1 C2 1.380(2) . ?
C1 C6 1.394(2) . ?
C2 H2 0.9500 . ?
C2 C3 1.386(2) . ?
C3 H3 0.9500 . ?
C3 C4 1.387(2) . ?
C4 H4 0.9500 . ?
C4 C5 1.386(2) . ?
C5 H5 0.9500 . ?
C5 C6 1.394(2) . ?
C6 C7 1.454(2) . ?
C8 C9 1.364(2) . ?
C8 C11 1.4773(19) . ?
C9 C10 1.482(2) . ?
C10 F1 1.338(3) . ?
C10 F2 1.286(3) . ?
C10 F3 1.327(3) . ?
C10 F1A 1.302(5) . ?
C10 F2A 1.339(5) . ?
C10 F3A 1.322(6) . ?
C11 C12 1.389(2) . ?
C11 C16 1.400(2) . ?
C12 H12 0.9500 . ?
C12 C13 1.3899(19) . ?
C13 H13 0.9500 . ?
C13 C14 1.3978(19) . ?
C14 C15 1.403(2) . ?
C14 C17 1.4922(19) . ?
C15 H15 0.9500 . ?
C15 C16 1.383(2) . ?
C16 H16 0.9500 . ?
C17 C18 1.402(2) . ?
C17 C22 1.3982(19) . ?
C18 H18 0.9500 . ?
C18 C19 1.389(2) . ?
C19 H19 0.9500 . ?
C19 C20 1.386(2) . ?
C20 H20 0.9500 . ?
C20 C21 1.384(2) . ?
C21 H21 0.9500 . ?
C21 C22 1.392(2) . ?
C22 H22 0.9500 . ?

loop_
_geom_torsion_atom_site_label_1
_geom_torsion_atom_site_label_2
_geom_torsion_atom_site_label_3
_geom_torsion_atom_site_label_4
_geom_torsion
_geom_torsion_site_symmetry_1
_geom_torsion_site_symmetry_2
_geom_torsion_site_symmetry_3
_geom_torsion_site_symmetry_4
_geom_torsion_publ_flag
O1A C9A C10A F0AA -82.13(17) . . . . ?
O1A C9A C10A F1AA 156.58(13) . . . . ?
O1A C9A C10A F2AA 36.80(19) . . . . ?
N1A C8A C9A O1A -0.51(17) . . . . ?
N1A C8A C9A C10A -179.31(18) . . . . ?
N1A C8A C11A C12A -31.7(2) . . . . ?
N1A C8A C11A C16A 145.33(15) . . . . ?
C1A C2A C3A C4A -0.8(3) . . . . ?
C1A C6A C7A O1A 169.67(14) . . . . ?
C1A C6A C7A N1A -8.5(3) . . . . ?
C2A C1A C6A C5A 0.1(3) . . . . ?
C2A C1A C6A C7A -179.16(15) . . . . ?
C2A C3A C4A C5A 0.4(3) . . . . ?
C3A C4A C5A C6A 0.4(3) . . . . ?
C4A C5A C6A C1A -0.6(3) . . . . ?
C4A C5A C6A C7A 178.66(16) . . . . ?
C5A C6A C7A O1A -9.6(2) . . . . ?
C5A C6A C7A N1A 172.25(16) . . . . ?
C6A C1A C2A C3A 0.6(3) . . . . ?
C7A O1A C9A C8A 0.12(17) . . . . ?
C7A O1A C9A C10A 179.21(13) . . . . ?
C7A N1A C8A C9A 0.70(17) . . . . ?
C7A N1A C8A C11A -178.99(13) . . . . ?
C8A N1A C7A O1A -0.66(17) . . . . ?
C8A N1A C7A C6A 177.56(15) . . . . ?
C8A C9A C10A F0AA 96.6(2) . . . . ?
C8A C9A C10A F1AA -24.7(3) . . . . ?
C8A C9A C10A F2AA -144.45(19) . . . . ?
C8A C11A C12A C13A 178.14(14) . . . . ?
C8A C11A C16A C15A -177.53(14) . . . . ?
C9A O1A C7A N1A 0.36(17) . . . . ?
C9A O1A C7A C6A -178.07(13) . . . . ?
C9A C8A C11A C12A 148.74(17) . . . . ?
C9A C8A C11A C16A -34.3(3) . . . . ?
C11A C8A C9A O1A 179.12(15) . . . . ?
C11A C8A C9A C10A 0.3(3) . . . . ?
C11A C12A C13A C14A -0.7(2) . . . . ?
C12A C11A C16A C15A -0.5(2) . . . . ?
C12A C13A C14A C15A -0.1(2) . . . . ?
C12A C13A C14A C17A -179.64(14) . . . . ?
C13A C14A C15A C16A 0.6(2) . . . . ?
C13A C14A C17A C18A 5.5(2) . . . . ?
C13A C14A C17A C22A -174.52(13) . . . . ?
C14A C15A C16A C11A -0.3(2) . . . . ?
C14A C17A C18A C19A 178.98(14) . . . . ?
C14A C17A C22A C21A -179.30(14) . . . . ?
C15A C14A C17A C18A -173.99(14) . . . . ?
C15A C14A C17A C22A 6.0(2) . . . . ?
C16A C11A C12A C13A 1.0(2) . . . . ?
C17A C14A C15A C16A -179.90(13) . . . . ?
C17A C18A C19A C20A 1.0(3) . . . . ?
C18A C17A C22A C21A 0.7(2) . . . . ?
C18A C19A C20A C21A -0.6(3) . . . . ?
C19A C20A C21A C22A 0.3(2) . . . . ?
C20A C21A C22A C17A -0.3(2) . . . . ?
C22A C17A C18A C19A -1.0(2) . . . . ?
O1 C9 C10 F1 52.3(3) . . . . ?
O1 C9 C10 F2 175.1(4) . . . . ?
O1 C9 C10 F3 -61.9(3) . . . . ?
O1 C9 C10 F1A 84.5(7) . . . . ?
O1 C9 C10 F2A -158.8(5) . . . . ?
O1 C9 C10 F3A -41.5(6) . . . . ?
N1 C8 C9 O1 0.45(17) . . . . ?
N1 C8 C9 C10 -171.85(18) . . . . ?
N1 C8 C11 C12 -150.00(14) . . . . ?
N1 C8 C11 C16 28.0(2) . . . . ?
C1 C2 C3 C4 -0.7(3) . . . . ?
C1 C6 C7 O1 -8.6(2) . . . . ?
C1 C6 C7 N1 173.07(16) . . . . ?
C2 C1 C6 C5 -1.0(3) . . . . ?
C2 C1 C6 C7 178.85(15) . . . . ?
C2 C3 C4 C5 -0.1(3) . . . . ?
C3 C4 C5 C6 0.3(3) . . . . ?
C4 C5 C6 C1 0.3(3) . . . . ?
C4 C5 C6 C7 -179.60(15) . . . . ?
C5 C6 C7 O1 171.24(14) . . . . ?
C5 C6 C7 N1 -7.0(3) . . . . ?
C6 C1 C2 C3 1.2(3) . . . . ?
C7 O1 C9 C8 -0.26(17) . . . . ?
C7 O1 C9 C10 174.09(13) . . . . ?
C7 N1 C8 C9 -0.45(17) . . . . ?
C7 N1 C8 C11 -179.92(13) . . . . ?
C8 N1 C7 O1 0.30(17) . . . . ?
C8 N1 C7 C6 178.65(15) . . . . ?
C8 C9 C10 F1 -135.7(3) . . . . ?
C8 C9 C10 F2 -12.8(5) . . . . ?
C8 C9 C10 F3 110.1(3) . . . . ?
C8 C9 C10 F1A -103.4(7) . . . . ?
C8 C9 C10 F2A 13.3(5) . . . . ?
C8 C9 C10 F3A 130.6(6) . . . . ?
C8 C11 C12 C13 178.81(14) . . . . ?
C8 C11 C16 C15 -179.32(14) . . . . ?
C9 O1 C7 N1 -0.03(17) . . . . ?
C9 O1 C7 C6 -178.57(13) . . . . ?
C9 C8 C11 C12 30.7(3) . . . . ?
C9 C8 C11 C16 -151.28(17) . . . . ?
C11 C8 C9 O1 179.80(15) . . . . ?
C11 C8 C9 C10 7.5(3) . . . . ?
C11 C12 C13 C14 -0.1(2) . . . . ?
C12 C11 C16 C15 -1.2(2) . . . . ?
C12 C13 C14 C15 -0.2(2) . . . . ?
C12 C13 C14 C17 179.82(13) . . . . ?
C13 C14 C15 C16 -0.2(2) . . . . ?
C13 C14 C17 C18 -2.6(2) . . . . ?
C13 C14 C17 C22 177.36(13) . . . . ?
C14 C15 C16 C11 1.0(2) . . . . ?
C14 C17 C18 C19 -179.73(13) . . . . ?
C14 C17 C22 C21 179.94(14) . . . . ?
C15 C14 C17 C18 177.35(13) . . . . ?
C15 C14 C17 C22 -2.6(2) . . . . ?
C16 C11 C12 C13 0.8(2) . . . . ?
C17 C14 C15 C16 179.76(13) . . . . ?
C17 C18 C19 C20 0.0(2) . . . . ?
C18 C17 C22 C21 -0.1(2) . . . . ?
C18 C19 C20 C21 -0.5(2) . . . . ?
C19 C20 C21 C22 0.7(2) . . . . ?
C20 C21 C22 C17 -0.4(2) . . . . ?
C22 C17 C18 C19 0.3(2) . . . . ?
